data_4340775
loop_
_publ_author_name
'Bhattacharya, Kisholoy'
'Abtab, Sk Md Towsif'
'Majee, Mithun Chandra'
'Endo, Akira'
'Chaudhury, Muktimoy'

_publ_section_title
;
 Heterobimetallic \m-Oxido Complexes Containing Discrete V(V)-O-M(III) (M
 = Mn, Fe) Cores: Targeted Synthesis, Structural Characterization, and
 Redox Studies.
;
_journal_issue 16
_journal_name_full 'Inorganic chemistry'
_journal_page_first 8287
_journal_page_last 8297
_journal_paper_doi 10.1021/ic501563r
_journal_volume 53
_journal_year 2014
_chemical_formula_sum 'C32 H36 Mn N6 O9 S2 V'
_chemical_formula_weight 818.67
_chemical_name_systematic
; 
 ? 
;
_space_group_IT_number 2
_symmetry_cell_setting triclinic
_symmetry_space_group_name_Hall '-P 1'
_symmetry_space_group_name_H-M 'P -1'
_atom_sites_solution_hydrogens geom
_atom_sites_solution_primary direct
_atom_sites_solution_secondary difmap
_audit_creation_method SHELXL-97
_cell_angle_alpha 61.417(7)
_cell_angle_beta 71.025(9)
_cell_angle_gamma 81.184(9)
_cell_formula_units_Z 2
_cell_length_a 12.486(4)
_cell_length_b 12.863(5)
_cell_length_c 13.292(5)
_cell_measurement_temperature 296(2)
_cell_volume 1772.7(11)
_computing_cell_refinement 'BRUKER APEX-II'
_computing_data_collection 'BRUKER APEX-II'
_computing_data_reduction 'BRUKER APEX-II'
_computing_molecular_graphics 'MERCURY 2.2, PLATON-97'
_computing_publication_material 'MERCURY 2.2, PLATON-97'
_computing_structure_refinement 'SHELXL-97 (Sheldrick, 1997)'
_computing_structure_solution 'SHELXS-97 (Sheldrick, 1990)'
_diffrn_ambient_temperature 296(2)
_diffrn_measured_fraction_theta_full 0.974
_diffrn_measured_fraction_theta_max 0.974
_diffrn_measurement_device_type 'CCD AREA DETECTOR'
_diffrn_measurement_method OMEGA-SCAN
_diffrn_radiation_monochromator graphite
_diffrn_radiation_source 'fine-focus sealed tube'
_diffrn_radiation_type MoK\a
_diffrn_radiation_wavelength 0.71073
_diffrn_reflns_av_R_equivalents 0.0999
_diffrn_reflns_av_sigmaI/netI 0.1774
_diffrn_reflns_limit_h_max 14
_diffrn_reflns_limit_h_min -14
_diffrn_reflns_limit_k_max 15
_diffrn_reflns_limit_k_min -14
_diffrn_reflns_limit_l_max 15
_diffrn_reflns_limit_l_min -15
_diffrn_reflns_number 15572
_diffrn_reflns_theta_full 24.72
_diffrn_reflns_theta_max 24.72
_diffrn_reflns_theta_min 1.72
_exptl_absorpt_coefficient_mu 0.799
_exptl_absorpt_correction_T_max 0.9102
_exptl_absorpt_correction_T_min 0.8565
_exptl_absorpt_correction_type multi-scan
_exptl_absorpt_process_details SADABS
_exptl_crystal_colour BROWN
_exptl_crystal_density_diffrn 1.534
_exptl_crystal_density_method 'not measured'
_exptl_crystal_description BLOCK
_exptl_crystal_F_000 844
_exptl_crystal_size_max 0.20
_exptl_crystal_size_mid 0.15
_exptl_crystal_size_min 0.12
_refine_diff_density_max 0.695
_refine_diff_density_min -0.745
_refine_diff_density_rms 0.109
_refine_ls_extinction_method none
_refine_ls_goodness_of_fit_ref 0.932
_refine_ls_hydrogen_treatment mixed
_refine_ls_matrix_type full
_refine_ls_number_parameters 474
_refine_ls_number_reflns 5913
_refine_ls_number_restraints 0
_refine_ls_restrained_S_all 0.932
_refine_ls_R_factor_all 0.1187
_refine_ls_R_factor_gt 0.0760
_refine_ls_shift/su_max 0.001
_refine_ls_shift/su_mean 0.000
_refine_ls_structure_factor_coef Fsqd
_refine_ls_weighting_details 'calc w=1/[\s^2^(Fo^2^)+(0.1000P)^2^+0.0000P] where P=(Fo^2^+2Fc^2^)/3'
_refine_ls_weighting_scheme calc
_refine_ls_wR_factor_gt 0.1943
_refine_ls_wR_factor_ref 0.2316
_reflns_number_gt 3637
_reflns_number_total 5913
_reflns_threshold_expression >2sigma(I)
_cod_data_source_file ic501563r_si_002.cif
_cod_data_source_block 2
_cod_depositor_comments
;
The following automatic conversions were performed:

'_symmetry_cell_setting' value 'TRICLINIC' changed to 'triclinic'
according to
/usr/data/users/saulius/crontab/automatic-downloads/rss-feeds/ACS/lib/dictionaries/cif_core.dic
dictionary named 'cif_core.dic' version 2.4.2 from
2011-04-26.

'_exptl_absorpt_correction_type' value 'MULTI-SCAN'
changed to 'multi-scan' according to
/usr/data/users/saulius/crontab/automatic-downloads/rss-feeds/ACS/lib/dictionaries/cif_core.dic
dictionary named 'cif_core.dic' version 2.4.2 from 2011-04-26.

Automatic conversion script
Id: cif_fix_values 2281 2013-09-26 08:29:07Z andrius 

 Adding full bibliography for 4340774--4340778.cif.
;
_cod_original_cell_volume 1772.6(11)
_cod_original_sg_symbol_H-M P-1
_cod_database_code 4340775

loop_
_symmetry_equiv_pos_as_xyz
'x, y, z'
'-x, -y, -z'

loop_
_atom_site_label
_atom_site_type_symbol
_atom_site_fract_x
_atom_site_fract_y
_atom_site_fract_z
_atom_site_U_iso_or_equiv
_atom_site_adp_type
_atom_site_occupancy
_atom_site_symmetry_multiplicity
_atom_site_calc_flag
_atom_site_refinement_flags
Mn1 Mn 0.80985(8) 0.91884(8) 0.09993(8) 0.0316(3) Uani 1 1 d .
V1 V 0.61413(9) 0.68839(9) 0.18597(10) 0.0337(3) Uani 1 1 d .
S1 S 0.72839(15) 0.57443(15) 0.09491(16) 0.0404(5) Uani 1 1 d .
S2 S 0.66352(16) 0.40092(17) 0.04216(18) 0.0502(5) Uani 1 1 d .
N4 N 0.5269(5) 0.4605(5) 0.2038(5) 0.0395(14) Uani 1 1 d .
C16 C 0.8652(5) 0.9889(5) -0.1524(6) 0.0334(15) Uani 1 1 d .
C6 C 0.8353(5) 0.7926(6) 0.3733(6) 0.0356(15) Uani 1 1 d .
C15 C 0.9456(5) 0.9910(5) -0.2563(6) 0.0360(16) Uani 1 1 d .
C1 C 0.9258(5) 0.7860(5) 0.2809(6) 0.0322(15) Uani 1 1 d .
C2 C 1.0193(5) 0.7151(6) 0.3103(6) 0.0354(15) Uani 1 1 d .
C9 C 0.5782(5) 1.0032(6) 0.1433(6) 0.0346(15) Uani 1 1 d .
H9A H 0.5340 0.9315 0.1810 0.042 Uiso 1 1 calc R
H9B H 0.5302 1.0707 0.1126 0.042 Uiso 1 1 calc R
C14 C 0.9272(6) 1.0492(6) -0.3666(6) 0.0412(17) Uani 1 1 d .
H14 H 0.9819 1.0494 -0.4337 0.049 Uiso 1 1 calc R
C19 C 0.4408(6) 0.6447(6) 0.4202(6) 0.0407(17) Uani 1 1 d .
C5 C 0.8425(6) 0.7335(6) 0.4904(6) 0.0397(16) Uani 1 1 d .
H5 H 0.7844 0.7413 0.5512 0.048 Uiso 1 1 calc R
C20 C 0.3995(6) 0.6912(6) 0.5038(6) 0.0394(16) Uani 1 1 d .
C24 C 0.3813(5) 0.5536(6) 0.4325(6) 0.0374(16) Uani 1 1 d .
C22 C 0.2408(6) 0.5580(6) 0.6046(6) 0.0466(18) Uani 1 1 d .
H22 H 0.1735 0.5302 0.6658 0.056 Uiso 1 1 calc R
C7 C 0.7385(5) 0.8681(6) 0.3520(6) 0.0368(15) Uani 1 1 d .
H7 H 0.6862 0.8750 0.4168 0.044 Uiso 1 1 calc R
C25 C 0.4219(6) 0.5023(6) 0.3544(6) 0.0385(16) Uani 1 1 d .
H25 H 0.3808 0.4381 0.3723 0.046 Uiso 1 1 calc R
C11 C 0.7617(5) 1.0486(6) -0.1640(6) 0.0335(15) Uani 1 1 d .
C10 C 0.6732(5) 1.0496(5) -0.0647(6) 0.0350(15) Uani 1 1 d .
H10 H 0.6060 1.0869 -0.0794 0.042 Uiso 1 1 calc R
C21 C 0.3013(6) 0.6474(6) 0.5926(6) 0.0453(18) Uani 1 1 d .
H21 H 0.2739 0.6782 0.6468 0.054 Uiso 1 1 calc R
C13 C 0.8245(6) 1.1085(6) -0.3762(7) 0.0466(18) Uani 1 1 d .
H13 H 0.8107 1.1484 -0.4504 0.056 Uiso 1 1 calc R
C3 C 1.0231(6) 0.6554(6) 0.4261(7) 0.0463(18) Uani 1 1 d .
H3 H 1.0858 0.6090 0.4436 0.056 Uiso 1 1 calc R
C18 C 1.2023(6) 0.6481(6) 0.2349(7) 0.0480(19) Uani 1 1 d .
H18A H 1.2377 0.6799 0.2687 0.072 Uiso 1 1 calc R
H18B H 1.2541 0.6531 0.1612 0.072 Uiso 1 1 calc R
H18C H 1.1823 0.5668 0.2902 0.072 Uiso 1 1 calc R
C8 C 0.6236(5) 1.0101(6) 0.2329(6) 0.0350(15) Uani 1 1 d .
H8A H 0.6487 1.0900 0.2033 0.042 Uiso 1 1 calc R
H8B H 0.5651 0.9881 0.3087 0.042 Uiso 1 1 calc R
C17 C 1.1199(6) 0.9018(7) -0.3245(6) 0.0453(18) Uani 1 1 d .
H17A H 1.0814 0.8554 -0.3413 0.068 Uiso 1 1 calc R
H17B H 1.1823 0.8574 -0.2964 0.068 Uiso 1 1 calc R
H17C H 1.1476 0.9735 -0.3962 0.068 Uiso 1 1 calc R
C28 C 0.4296(6) 0.8244(6) 0.5696(6) 0.0441(17) Uani 1 1 d .
H28A H 0.3625 0.8705 0.5582 0.066 Uiso 1 1 calc R
H28B H 0.4880 0.8739 0.5566 0.066 Uiso 1 1 calc R
H28C H 0.4133 0.7610 0.6498 0.066 Uiso 1 1 calc R
C23 C 0.2801(6) 0.5114(6) 0.5268(6) 0.0413(17) Uani 1 1 d .
H23 H 0.2398 0.4509 0.5358 0.050 Uiso 1 1 calc R
C26 C 0.6244(6) 0.4785(6) 0.1276(6) 0.0373(16) Uani 1 1 d .
C27 C 0.5342(6) 0.3297(7) 0.0809(7) 0.0509(19) Uani 1 1 d .
H27A H 0.5151 0.2716 0.1635 0.076 Uiso 1 1 calc R
H27B H 0.5428 0.2917 0.0317 0.076 Uiso 1 1 calc R
H27C H 0.4749 0.3875 0.0682 0.076 Uiso 1 1 calc R
C12 C 0.7444(6) 1.1084(6) -0.2779(6) 0.0392(16) Uani 1 1 d .
H12 H 0.6769 1.1487 -0.2863 0.047 Uiso 1 1 calc R
C4 C 0.9355(6) 0.6631(6) 0.5173(6) 0.0434(17) Uani 1 1 d .
H4 H 0.9384 0.6217 0.5960 0.052 Uiso 1 1 calc R
O1 O 0.8907(3) 0.9293(4) -0.0510(4) 0.0353(10) Uani 1 1 d .
O2 O 0.9297(3) 0.8440(3) 0.1661(3) 0.0293(10) Uani 1 1 d .
O7 O 1.0436(4) 0.9298(4) -0.2355(4) 0.0409(11) Uani 1 1 d .
O8 O 1.1024(4) 0.7146(4) 0.2122(4) 0.0393(11) Uani 1 1 d .
N2 N 0.7195(4) 0.9270(5) 0.2483(5) 0.0351(13) Uani 1 1 d .
N1 N 0.6781(4) 1.0030(4) 0.0443(5) 0.0324(12) Uani 1 1 d .
O4 O 0.5382(4) 0.6884(4) 0.3359(4) 0.0399(11) Uani 1 1 d .
O9 O 0.4670(4) 0.7766(4) 0.4864(4) 0.0435(12) Uani 1 1 d .
N3 N 0.5085(4) 0.5332(5) 0.2619(5) 0.0366(13) Uani 1 1 d .
O3 O 0.7312(3) 0.7542(3) 0.1621(4) 0.0338(10) Uani 1 1 d .
O6 O 0.8743(4) 1.1021(4) 0.0407(5) 0.0352(11) Uani 1 1 d .
O5 O 0.5477(4) 0.7806(4) 0.0903(4) 0.0370(11) Uani 1 1 d .
N5 N 0.6509(6) 0.9074(6) 0.6235(6) 0.0570(17) Uani 1 1 d .
C30 C 0.6923(6) 0.8541(7) 0.6969(7) 0.0464(18) Uani 1 1 d .
C29 C 0.7453(7) 0.7831(7) 0.7929(8) 0.064(2) Uani 1 1 d .
H29A H 0.7357 0.7005 0.8192 0.095 Uiso 1 1 calc R
H29B H 0.7103 0.8008 0.8589 0.095 Uiso 1 1 calc R
H29C H 0.8246 0.8015 0.7636 0.095 Uiso 1 1 calc R
C31 C 0.0104(7) 0.6407(7) 0.0380(8) 0.062(2) Uani 1 1 d .
H31A H -0.0066 0.6423 -0.0281 0.093 Uiso 1 1 calc R
H31B H 0.0795 0.6832 0.0094 0.093 Uiso 1 1 calc R
H31C H -0.0502 0.6772 0.0764 0.093 Uiso 1 1 calc R
N6 N 0.0310(7) 0.4185(9) 0.1947(7) 0.088(3) Uani 1 1 d .
C32 C 0.0232(7) 0.5172(10) 0.1245(8) 0.062(2) Uani 1 1 d .
H6A H 0.906(9) 1.140(11) -0.025(11) 0.12(5) Uiso 1 1 d .
H6B H 0.926(7) 1.101(7) 0.071(7) 0.06(3) Uiso 1 1 d .

loop_
_atom_site_aniso_label
_atom_site_aniso_U_11
_atom_site_aniso_U_22
_atom_site_aniso_U_33
_atom_site_aniso_U_23
_atom_site_aniso_U_13
_atom_site_aniso_U_12
Mn1 0.0295(6) 0.0295(6) 0.0333(6) -0.0140(5) -0.0074(4) 0.0022(4)
V1 0.0326(7) 0.0276(6) 0.0366(7) -0.0132(5) -0.0078(5) 0.0010(5)
S1 0.0392(10) 0.0379(10) 0.0446(11) -0.0209(9) -0.0099(8) 0.0007(7)
S2 0.0490(12) 0.0486(11) 0.0601(13) -0.0341(10) -0.0109(9) 0.0020(9)
N4 0.037(3) 0.036(3) 0.050(4) -0.022(3) -0.014(3) 0.001(3)
C16 0.042(4) 0.030(3) 0.035(4) -0.018(3) -0.015(3) 0.002(3)
C6 0.037(4) 0.032(4) 0.037(4) -0.016(3) -0.009(3) 0.002(3)
C15 0.032(4) 0.029(4) 0.048(4) -0.020(3) -0.009(3) 0.001(3)
C1 0.034(4) 0.034(4) 0.032(4) -0.018(3) -0.009(3) -0.001(3)
C2 0.034(4) 0.039(4) 0.035(4) -0.019(3) -0.009(3) 0.001(3)
C9 0.026(3) 0.029(3) 0.046(4) -0.019(3) -0.005(3) 0.005(3)
C14 0.044(4) 0.041(4) 0.041(4) -0.021(3) -0.012(3) -0.001(3)
C19 0.042(4) 0.037(4) 0.035(4) -0.011(3) -0.014(3) 0.012(3)
C5 0.045(4) 0.036(4) 0.037(4) -0.018(3) -0.008(3) -0.002(3)
C20 0.038(4) 0.035(4) 0.041(4) -0.016(3) -0.013(3) 0.010(3)
C24 0.031(4) 0.040(4) 0.030(4) -0.013(3) -0.003(3) 0.003(3)
C22 0.038(4) 0.051(5) 0.039(4) -0.012(4) -0.011(3) 0.003(3)
C7 0.037(4) 0.035(4) 0.038(4) -0.018(3) -0.007(3) -0.002(3)
C25 0.038(4) 0.032(4) 0.040(4) -0.013(3) -0.012(3) 0.001(3)
C11 0.033(4) 0.036(4) 0.033(4) -0.016(3) -0.010(3) 0.003(3)
C10 0.033(4) 0.027(3) 0.051(4) -0.020(3) -0.018(3) 0.004(3)
C21 0.037(4) 0.048(4) 0.044(4) -0.019(4) -0.011(3) 0.009(3)
C13 0.052(5) 0.048(4) 0.043(4) -0.021(4) -0.021(4) 0.004(4)
C3 0.048(5) 0.035(4) 0.052(5) -0.017(4) -0.020(4) 0.013(3)
C18 0.038(4) 0.040(4) 0.055(5) -0.016(4) -0.013(4) 0.009(3)
C8 0.030(4) 0.033(4) 0.040(4) -0.021(3) -0.004(3) 0.006(3)
C17 0.046(4) 0.054(5) 0.039(4) -0.029(4) -0.005(3) 0.007(3)
C28 0.050(4) 0.039(4) 0.040(4) -0.018(3) -0.009(3) 0.000(3)
C23 0.038(4) 0.040(4) 0.036(4) -0.011(3) -0.007(3) -0.002(3)
C26 0.039(4) 0.032(4) 0.041(4) -0.018(3) -0.013(3) 0.005(3)
C27 0.060(5) 0.044(4) 0.052(5) -0.024(4) -0.016(4) -0.002(4)
C12 0.043(4) 0.034(4) 0.039(4) -0.013(3) -0.016(3) 0.003(3)
C4 0.059(5) 0.036(4) 0.034(4) -0.013(3) -0.017(4) 0.000(3)
O1 0.038(3) 0.032(2) 0.039(3) -0.017(2) -0.014(2) 0.0043(19)
O2 0.026(2) 0.032(2) 0.029(2) -0.014(2) -0.0081(18) 0.0016(18)
O7 0.040(3) 0.046(3) 0.036(3) -0.022(2) -0.007(2) 0.004(2)
O8 0.034(3) 0.037(3) 0.042(3) -0.016(2) -0.013(2) 0.007(2)
N2 0.031(3) 0.033(3) 0.042(3) -0.019(3) -0.010(3) 0.004(2)
N1 0.027(3) 0.034(3) 0.039(3) -0.019(3) -0.011(2) 0.002(2)
O4 0.032(3) 0.041(3) 0.042(3) -0.018(2) -0.008(2) -0.002(2)
O9 0.046(3) 0.045(3) 0.042(3) -0.025(2) -0.006(2) -0.002(2)
N3 0.035(3) 0.042(3) 0.031(3) -0.019(3) -0.005(3) 0.004(3)
O3 0.035(2) 0.026(2) 0.036(3) -0.012(2) -0.008(2) -0.0002(19)
O6 0.033(3) 0.032(3) 0.040(3) -0.015(2) -0.009(2) -0.003(2)
O5 0.039(3) 0.036(3) 0.036(3) -0.017(2) -0.012(2) 0.005(2)
N5 0.065(5) 0.053(4) 0.056(4) -0.028(4) -0.019(4) 0.005(3)
C30 0.044(4) 0.042(4) 0.046(5) -0.020(4) -0.003(4) -0.007(3)
C29 0.075(6) 0.054(5) 0.065(6) -0.022(5) -0.028(5) -0.009(4)
C31 0.062(5) 0.046(5) 0.085(6) -0.039(5) -0.016(5) -0.004(4)
N6 0.090(6) 0.099(7) 0.064(5) -0.035(5) -0.023(5) 0.027(5)
C32 0.049(5) 0.089(7) 0.060(6) -0.048(6) -0.009(4) 0.001(5)

loop_
_atom_type_symbol
_atom_type_description
_atom_type_scat_dispersion_real
_atom_type_scat_dispersion_imag
_atom_type_scat_source
C C 0.0033 0.0016 'International Tables Vol C Tables 4.2.6.8 and 6.1.1.4'
H H 0.0000 0.0000 'International Tables Vol C Tables 4.2.6.8 and 6.1.1.4'
N N 0.0061 0.0033 'International Tables Vol C Tables 4.2.6.8 and 6.1.1.4'
O O 0.0106 0.0060 'International Tables Vol C Tables 4.2.6.8 and 6.1.1.4'
S S 0.1246 0.1234 'International Tables Vol C Tables 4.2.6.8 and 6.1.1.4'
V V 0.3005 0.5294 'International Tables Vol C Tables 4.2.6.8 and 6.1.1.4'
Mn Mn 0.3368 0.7283 'International Tables Vol C Tables 4.2.6.8 and 6.1.1.4'

loop_
_geom_angle_atom_site_label_1
_geom_angle_atom_site_label_2
_geom_angle_atom_site_label_3
_geom_angle
O1 Mn1 O2 93.40(18)
O1 Mn1 N2 173.3(2)
O2 Mn1 N2 91.40(19)
O1 Mn1 N1 92.4(2)
O2 Mn1 N1 173.72(19)
N2 Mn1 N1 82.6(2)
O1 Mn1 O3 94.05(17)
O2 Mn1 O3 92.78(17)
N2 Mn1 O3 90.35(19)
N1 Mn1 O3 89.25(19)
O1 Mn1 O6 90.07(19)
O2 Mn1 O6 91.81(18)
N2 Mn1 O6 85.1(2)
N1 Mn1 O6 85.7(2)
O3 Mn1 O6 173.64(16)
O5 V1 O3 108.5(2)
O5 V1 O4 107.5(2)
O3 V1 O4 95.25(19)
O5 V1 N3 97.8(2)
O3 V1 N3 152.7(2)
O4 V1 N3 83.33(19)
O5 V1 S1 105.02(16)
O3 V1 S1 88.60(15)
O4 V1 S1 144.10(15)
N3 V1 S1 77.48(14)
C26 S1 V1 98.1(2)
C26 S2 C27 101.9(3)
C26 N4 N3 111.5(5)
O1 C16 C15 117.7(6)
O1 C16 C11 124.4(6)
C15 C16 C11 117.9(6)
C5 C6 C1 119.4(6)
C5 C6 C7 117.4(6)
C1 C6 C7 122.8(6)
C14 C15 O7 124.1(6)
C14 C15 C16 122.5(6)
O7 C15 C16 113.4(6)
O2 C1 C6 124.0(6)
O2 C1 C2 117.5(5)
C6 C1 C2 118.5(6)
C3 C2 O8 125.8(6)
C3 C2 C1 120.9(6)
O8 C2 C1 113.2(5)
N1 C9 C8 107.0(5)
N1 C9 H9A 110.3
C8 C9 H9A 110.3
N1 C9 H9B 110.3
C8 C9 H9B 110.3
H9A C9 H9B 108.6
C15 C14 C13 118.7(6)
C15 C14 H14 120.7
C13 C14 H14 120.7
O4 C19 C24 123.3(6)
O4 C19 C20 117.0(6)
C24 C19 C20 119.6(6)
C4 C5 C6 120.9(6)
C4 C5 H5 119.5
C6 C5 H5 119.5
C21 C20 O9 126.3(6)
C21 C20 C19 119.0(7)
O9 C20 C19 114.8(6)
C19 C24 C25 121.2(6)
C19 C24 C23 118.9(6)
C25 C24 C23 119.9(6)
C23 C22 C21 119.9(7)
C23 C22 H22 120.1
C21 C22 H22 120.1
N2 C7 C6 124.4(6)
N2 C7 H7 117.8
C6 C7 H7 117.8
N3 C25 C24 127.9(6)
N3 C25 H25 116.1
C24 C25 H25 116.1
C12 C11 C16 118.8(6)
C12 C11 C10 118.4(6)
C16 C11 C10 122.7(6)
N1 C10 C11 125.7(6)
N1 C10 H10 117.2
C11 C10 H10 117.2
C20 C21 C22 121.9(7)
C20 C21 H21 119.1
C22 C21 H21 119.1
C12 C13 C14 120.6(7)
C12 C13 H13 119.7
C14 C13 H13 119.7
C2 C3 C4 120.9(6)
C2 C3 H3 119.5
C4 C3 H3 119.5
O8 C18 H18A 109.5
O8 C18 H18B 109.5
H18A C18 H18B 109.5
O8 C18 H18C 109.5
H18A C18 H18C 109.5
H18B C18 H18C 109.5
N2 C8 C9 107.0(5)
N2 C8 H8A 110.3
C9 C8 H8A 110.3
N2 C8 H8B 110.3
C9 C8 H8B 110.3
H8A C8 H8B 108.6
O7 C17 H17A 109.5
O7 C17 H17B 109.5
H17A C17 H17B 109.5
O7 C17 H17C 109.5
H17A C17 H17C 109.5
H17B C17 H17C 109.5
O9 C28 H28A 109.5
O9 C28 H28B 109.5
H28A C28 H28B 109.5
O9 C28 H28C 109.5
H28A C28 H28C 109.5
H28B C28 H28C 109.5
C22 C23 C24 120.8(7)
C22 C23 H23 119.6
C24 C23 H23 119.6
N4 C26 S1 127.2(5)
N4 C26 S2 119.2(5)
S1 C26 S2 113.6(4)
S2 C27 H27A 109.5
S2 C27 H27B 109.5
H27A C27 H27B 109.5
S2 C27 H27C 109.5
H27A C27 H27C 109.5
H27B C27 H27C 109.5
C13 C12 C11 121.4(6)
C13 C12 H12 119.3
C11 C12 H12 119.3
C3 C4 C5 119.2(6)
C3 C4 H4 120.4
C5 C4 H4 120.4
C16 O1 Mn1 128.7(4)
C1 O2 Mn1 127.9(4)
C15 O7 C17 119.1(5)
C2 O8 C18 116.2(5)
C7 N2 C8 120.5(5)
C7 N2 Mn1 126.0(4)
C8 N2 Mn1 113.5(4)
C10 N1 C9 121.4(5)
C10 N1 Mn1 125.5(4)
C9 N1 Mn1 113.0(4)
C19 O4 V1 135.0(4)
C20 O9 C28 116.6(5)
C25 N3 N4 113.4(6)
C25 N3 V1 125.6(5)
N4 N3 V1 120.9(4)
V1 O3 Mn1 145.7(2)
Mn1 O6 H6A 119(9)
Mn1 O6 H6B 114(5)
H6A O6 H6B 98(9)
N5 C30 C29 179.1(8)
C30 C29 H29A 109.5
C30 C29 H29B 109.5
H29A C29 H29B 109.5
C30 C29 H29C 109.5
H29A C29 H29C 109.5
H29B C29 H29C 109.5
C32 C31 H31A 109.5
C32 C31 H31B 109.5
H31A C31 H31B 109.5
C32 C31 H31C 109.5
H31A C31 H31C 109.5
H31B C31 H31C 109.5
N6 C32 C31 178.6(10)

loop_
_geom_bond_atom_site_label_1
_geom_bond_atom_site_label_2
_geom_bond_distance
Mn1 O1 1.878(4)
Mn1 O2 1.882(4)
Mn1 N2 1.972(5)
Mn1 N1 1.976(5)
Mn1 O3 2.138(4)
Mn1 O6 2.284(5)
V1 O5 1.629(4)
V1 O3 1.665(4)
V1 O4 1.909(5)
V1 N3 2.181(6)
V1 S1 2.363(2)
S1 C26 1.735(7)
S2 C26 1.760(7)
S2 C27 1.781(7)
N4 C26 1.274(8)
N4 N3 1.427(7)
C16 O1 1.312(7)
C16 C15 1.410(9)
C16 C11 1.413(8)
C6 C5 1.395(9)
C6 C1 1.401(9)
C6 C7 1.443(9)
C15 C14 1.370(9)
C15 O7 1.381(7)
C1 O2 1.326(7)
C1 C2 1.407(8)
C2 C3 1.367(9)
C2 O8 1.380(7)
C9 N1 1.490(8)
C9 C8 1.518(9)
C9 H9A 0.9700
C9 H9B 0.9700
C14 C13 1.399(9)
C14 H14 0.9300
C19 O4 1.331(8)
C19 C24 1.398(9)
C19 C20 1.424(9)
C5 C4 1.390(9)
C5 H5 0.9300
C20 C21 1.359(10)
C20 O9 1.373(8)
C24 C25 1.407(9)
C24 C23 1.412(9)
C22 C23 1.357(9)
C22 C21 1.390(10)
C22 H22 0.9300
C7 N2 1.299(8)
C7 H7 0.9300
C25 N3 1.280(8)
C25 H25 0.9300
C11 C12 1.406(9)
C11 C10 1.423(9)
C10 N1 1.295(8)
C10 H10 0.9300
C21 H21 0.9300
C13 C12 1.362(9)
C13 H13 0.9300
C3 C4 1.376(10)
C3 H3 0.9300
C18 O8 1.432(7)
C18 H18A 0.9600
C18 H18B 0.9600
C18 H18C 0.9600
C8 N2 1.474(7)
C8 H8A 0.9700
C8 H8B 0.9700
C17 O7 1.416(7)
C17 H17A 0.9600
C17 H17B 0.9600
C17 H17C 0.9600
C28 O9 1.430(7)
C28 H28A 0.9600
C28 H28B 0.9600
C28 H28C 0.9600
C23 H23 0.9300
C27 H27A 0.9600
C27 H27B 0.9600
C27 H27C 0.9600
C12 H12 0.9300
C4 H4 0.9300
O6 H6A 0.77(12)
O6 H6B 0.86(9)
N5 C30 1.127(9)
C30 C29 1.466(11)
C29 H29A 0.9600
C29 H29B 0.9600
C29 H29C 0.9600
C31 C32 1.471(13)
C31 H31A 0.9600
C31 H31B 0.9600
C31 H31C 0.9600
N6 C32 1.175(11)
